data_7009656
loop_
_publ_author_name
'Chen, Wu-Yong'
'Eaborn, Colin'
'Gorrell, Ian B.'
'Hitchcock, Peter B.'
'Smith, J. David'

_publ_section_title
;
 Syntheses and crystal structures of some lithium di- and
 tri-(thiolato)[tris(trimethylsilyl)methyl]aluminates
;
_journal_issue 14
_journal_name_full 'Journal of the Chemical Society, Dalton Transactions'
_journal_page_first 2313
_journal_paper_doi 10.1039/b002489i
_journal_year 2000
_chemical_formula_sum 'C49 H101 Al Li N4 S3 Si3'
_chemical_formula_weight 960.71
_chemical_name_common '[Li(tmeda)2][(tsi)Al(StBu)3].2.5(benzene)'
_chemical_name_systematic
; 
 ? 
;
_space_group_IT_number 15
_symmetry_cell_setting monoclinic
_symmetry_space_group_name_Hall '-C 2yc'
_symmetry_space_group_name_H-M 'C 1 2/c 1'
_atom_sites_solution_hydrogens geom
_atom_sites_solution_primary direct
_atom_sites_solution_secondary difmap
_audit_creation_method SHELXL-97
_cell_angle_alpha 90.00
_cell_angle_beta 99.88(2)
_cell_angle_gamma 90.00
_cell_formula_units_Z 8
_cell_length_a 34.256(7)
_cell_length_b 11.863(3)
_cell_length_c 30.519(4)
_cell_measurement_reflns_used 25
_cell_measurement_temperature 173(2)
_cell_measurement_theta_max 10
_cell_measurement_theta_min 7
_cell_volume 12218(4)
_computing_cell_refinement 'Enraf-Nonius CAD4'
_computing_data_collection 'Enraf-Nonius CAD4'
_computing_molecular_graphics 'CAMERON (Watkin and Pearce,1993)'
_computing_publication_material SHELXL-93
_computing_structure_refinement 'SHELXL-97 (Sheldrick, 1997)'
_computing_structure_solution 'SHELXS-97 (Sheldrick, 1990)'
_diffrn_ambient_temperature 173(2)
_diffrn_measured_fraction_theta_full 0.998
_diffrn_measured_fraction_theta_max 0.998
_diffrn_measurement_method \w--2\q
_diffrn_radiation_monochromator graphite
_diffrn_radiation_source 'fine-focus sealed tube'
_diffrn_radiation_type MoK\a
_diffrn_radiation_wavelength 0.71073
_diffrn_reflns_av_R_equivalents 0.0824
_diffrn_reflns_av_sigmaI/netI 0.1813
_diffrn_reflns_limit_h_max 37
_diffrn_reflns_limit_h_min 0
_diffrn_reflns_limit_k_max 13
_diffrn_reflns_limit_k_min 0
_diffrn_reflns_limit_l_max 33
_diffrn_reflns_limit_l_min -33
_diffrn_reflns_number 8619
_diffrn_reflns_theta_full 22.99
_diffrn_reflns_theta_max 22.99
_diffrn_reflns_theta_min 2.21
_diffrn_standards_decay_% 0
_diffrn_standards_interval_time 120
_diffrn_standards_number 2
_exptl_absorpt_coefficient_mu 0.227
_exptl_absorpt_correction_type none
_exptl_crystal_density_diffrn 1.045
_exptl_crystal_density_method 'not measured'
_exptl_crystal_description block
_exptl_crystal_F_000 4232
_exptl_crystal_size_max 0.20
_exptl_crystal_size_mid 0.20
_exptl_crystal_size_min 0.15
_refine_diff_density_max 0.380
_refine_diff_density_min -0.374
_refine_diff_density_rms 0.068
_refine_ls_extinction_method none
_refine_ls_goodness_of_fit_ref 1.009
_refine_ls_hydrogen_treatment mixed
_refine_ls_matrix_type full
_refine_ls_number_parameters 579
_refine_ls_number_reflns 8468
_refine_ls_number_restraints 0
_refine_ls_restrained_S_all 1.009
_refine_ls_R_factor_all 0.1906
_refine_ls_R_factor_gt 0.0860
_refine_ls_shift/su_max 0.001
_refine_ls_shift/su_mean 0.000
_refine_ls_structure_factor_coef Fsqd
_refine_ls_weighting_details 'calc w=1/[\s^2^(Fo^2^)+(0.0568P)^2^+19.2268P] where P=(Fo^2^+2Fc^2^)/3'
_refine_ls_weighting_scheme calc
_refine_ls_wR_factor_gt 0.1660
_refine_ls_wR_factor_ref 0.2114
_reflns_number_gt 4068
_reflns_number_total 8468
_reflns_threshold_expression >2sigma(I)
_cod_data_source_file b002489i.txt
_cod_data_source_block feb599
_cod_original_sg_symbol_H-M C2/c
_cod_database_code 7009656

loop_
_symmetry_equiv_pos_as_xyz
'x, y, z'
'x, -y, z+1/2'
'x+1/2, y+1/2, z'
'x+1/2, -y+1/2, z+1/2'
'-x, -y, -z'
'-x, y, -z-1/2'
'-x+1/2, -y+1/2, -z'
'-x+1/2, y+1/2, -z-1/2'

loop_
_atom_site_label
_atom_site_type_symbol
_atom_site_fract_x
_atom_site_fract_y
_atom_site_fract_z
_atom_site_U_iso_or_equiv
_atom_site_adp_type
_atom_site_occupancy
_atom_site_symmetry_multiplicity
_atom_site_calc_flag
_atom_site_refinement_flags
_atom_site_disorder_assembly
_atom_site_disorder_group
Al Al 0.12904(6) 0.48620(17) 0.42352(7) 0.0270(5) Uani 1 1 d . . .
Li Li 0.3751(4) 0.4687(11) 0.3587(4) 0.040(3) Uani 1 1 d . . .
S1 S 0.15871(6) 0.5256(2) 0.49499(6) 0.0484(6) Uani 1 1 d . . .
S2 S 0.17059(6) 0.39444(17) 0.38398(7) 0.0407(5) Uani 1 1 d . . .
S3 S 0.07212(6) 0.38421(18) 0.42213(6) 0.0414(5) Uani 1 1 d . A .
Si1 Si 0.07114(6) 0.70419(18) 0.41782(8) 0.0371(6) Uani 1 1 d . . .
Si2 Si 0.09416(6) 0.61631(18) 0.33085(7) 0.0341(5) Uani 1 1 d . . .
Si3 Si 0.15601(6) 0.73813(18) 0.39974(7) 0.0344(6) Uani 1 1 d . . .
N1 N 0.4269(2) 0.5280(7) 0.3984(3) 0.069(2) Uani 1 1 d . . .
N2 N 0.3408(3) 0.5364(8) 0.4037(3) 0.091(3) Uani 1 1 d . . .
N3 N 0.3701(3) 0.2957(7) 0.3424(3) 0.086(3) Uani 1 1 d . . .
N4 N 0.3664(3) 0.5131(9) 0.2920(3) 0.089(3) Uani 1 1 d . . .
C1 C 0.11188(19) 0.6391(6) 0.3920(2) 0.0253(17) Uani 1 1 d . . .
C2 C 0.0202(2) 0.6490(7) 0.3969(3) 0.048(2) Uani 1 1 d . . .
H2A H 0.0145 0.6552 0.3644 0.073 Uiso 1 1 calc R . .
H2B H 0.0008 0.6930 0.4098 0.073 Uiso 1 1 calc R . .
H2C H 0.0187 0.5697 0.4055 0.073 Uiso 1 1 calc R . .
C3 C 0.0769(2) 0.6872(7) 0.4795(2) 0.054(2) Uani 1 1 d . . .
H3A H 0.0546 0.7235 0.4901 0.080 Uiso 1 1 calc R . .
H3B H 0.1017 0.7224 0.4937 0.080 Uiso 1 1 calc R . .
H3C H 0.0773 0.6068 0.4869 0.080 Uiso 1 1 calc R . .
C4 C 0.0658(2) 0.8619(7) 0.4092(3) 0.059(3) Uani 1 1 d . . .
H4A H 0.0624 0.8789 0.3774 0.089 Uiso 1 1 calc R . .
H4B H 0.0896 0.8998 0.4248 0.089 Uiso 1 1 calc R . .
H4C H 0.0426 0.8886 0.4211 0.089 Uiso 1 1 calc R . .
C5 C 0.0614(2) 0.4901(6) 0.3166(2) 0.042(2) Uani 1 1 d . . .
H5A H 0.0536 0.4848 0.2843 0.064 Uiso 1 1 calc R . .
H5B H 0.0377 0.4978 0.3304 0.064 Uiso 1 1 calc R . .
H5C H 0.0759 0.4218 0.3278 0.064 Uiso 1 1 calc R . .
C6 C 0.0638(2) 0.7366(7) 0.3019(3) 0.054(2) Uani 1 1 d . . .
H6A H 0.0558 0.7185 0.2703 0.081 Uiso 1 1 calc R . .
H6B H 0.0797 0.8056 0.3049 0.081 Uiso 1 1 calc R . .
H6C H 0.0401 0.7478 0.3155 0.081 Uiso 1 1 calc R . .
C7 C 0.1346(2) 0.5966(7) 0.2967(2) 0.047(2) Uani 1 1 d . . .
H7A H 0.1227 0.5857 0.2654 0.071 Uiso 1 1 calc R . .
H7B H 0.1505 0.5303 0.3074 0.071 Uiso 1 1 calc R . .
H7C H 0.1516 0.6636 0.2995 0.071 Uiso 1 1 calc R . .
C8 C 0.2035(2) 0.6705(6) 0.3908(3) 0.042(2) Uani 1 1 d . . .
H8A H 0.2092 0.6053 0.4106 0.064 Uiso 1 1 calc R . .
H8B H 0.2252 0.7252 0.3973 0.064 Uiso 1 1 calc R . .
H8C H 0.2010 0.6457 0.3598 0.064 Uiso 1 1 calc R . .
C9 C 0.1676(2) 0.8093(7) 0.4556(3) 0.054(2) Uani 1 1 d . . .
H9A H 0.1438 0.8466 0.4622 0.081 Uiso 1 1 calc R . .
H9B H 0.1885 0.8655 0.4552 0.081 Uiso 1 1 calc R . .
H9C H 0.1766 0.7529 0.4786 0.081 Uiso 1 1 calc R . .
C10 C 0.1501(2) 0.8600(6) 0.3597(3) 0.053(2) Uani 1 1 d . . .
H10A H 0.1256 0.9008 0.3618 0.080 Uiso 1 1 calc R . .
H10B H 0.1488 0.8316 0.3293 0.080 Uiso 1 1 calc R . .
H10C H 0.1728 0.9110 0.3670 0.080 Uiso 1 1 calc R . .
C11 C 0.2073(2) 0.4644(7) 0.5187(2) 0.0354(19) Uani 1 1 d . . .
C12 C 0.2381(2) 0.4848(8) 0.4894(3) 0.064(3) Uani 1 1 d . . .
H12A H 0.2299 0.4472 0.4607 0.097 Uiso 1 1 calc R . .
H12B H 0.2637 0.4545 0.5040 0.097 Uiso 1 1 calc R . .
H12C H 0.2406 0.5660 0.4847 0.097 Uiso 1 1 calc R . .
C13 C 0.2039(3) 0.3382(8) 0.5258(3) 0.067(3) Uani 1 1 d . . .
H13A H 0.1954 0.3011 0.4970 0.101 Uiso 1 1 calc R . .
H13B H 0.1844 0.3239 0.5451 0.101 Uiso 1 1 calc R . .
H13C H 0.2298 0.3083 0.5397 0.101 Uiso 1 1 calc R . .
C14 C 0.2198(2) 0.5233(8) 0.5630(3) 0.066(3) Uani 1 1 d . . .
H14A H 0.2216 0.6046 0.5581 0.100 Uiso 1 1 calc R . .
H14B H 0.2457 0.4946 0.5773 0.100 Uiso 1 1 calc R . .
H14C H 0.2002 0.5086 0.5822 0.100 Uiso 1 1 calc R . .
C15 C 0.1626(2) 0.2405(6) 0.3755(2) 0.0353(19) Uani 1 1 d . . .
C16 C 0.1234(3) 0.2160(7) 0.3469(3) 0.074(3) Uani 1 1 d . . .
H16A H 0.1020 0.2406 0.3622 0.110 Uiso 1 1 calc R . .
H16B H 0.1210 0.1348 0.3411 0.110 Uiso 1 1 calc R . .
H16C H 0.1215 0.2566 0.3186 0.110 Uiso 1 1 calc R . .
C17 C 0.1654(3) 0.1789(7) 0.4195(3) 0.068(3) Uani 1 1 d . . .
H17A H 0.1435 0.2024 0.4343 0.102 Uiso 1 1 calc R . .
H17B H 0.1906 0.1971 0.4386 0.102 Uiso 1 1 calc R . .
H17C H 0.1639 0.0975 0.4141 0.102 Uiso 1 1 calc R . .
C18 C 0.1966(3) 0.2020(7) 0.3525(3) 0.070(3) Uani 1 1 d . . .
H18A H 0.1950 0.2414 0.3240 0.105 Uiso 1 1 calc R . .
H18B H 0.1946 0.1205 0.3472 0.105 Uiso 1 1 calc R . .
H18C H 0.2220 0.2193 0.3715 0.105 Uiso 1 1 calc R . .
C19 C 0.0621(2) 0.3087(7) 0.4718(3) 0.044(2) Uani 1 1 d . . .
C23 C 0.4135(5) 0.5631(18) 0.4361(7) 0.238(15) Uani 1 1 d . . .
H23A H 0.4309 0.6260 0.4488 0.285 Uiso 1 1 calc R . .
H23B H 0.4181 0.5004 0.4577 0.285 Uiso 1 1 calc R . .
C24 C 0.3737(6) 0.5994(14) 0.4344(5) 0.180(8) Uani 1 1 d . . .
H24A H 0.3723 0.6797 0.4255 0.216 Uiso 1 1 calc R . .
H24B H 0.3678 0.5956 0.4650 0.216 Uiso 1 1 calc R . .
C25 C 0.4588(3) 0.4527(9) 0.4150(4) 0.107(4) Uani 1 1 d . . .
H25A H 0.4702 0.4225 0.3901 0.160 Uiso 1 1 calc R . .
H25B H 0.4488 0.3904 0.4311 0.160 Uiso 1 1 calc R . .
H25C H 0.4793 0.4937 0.4353 0.160 Uiso 1 1 calc R . .
C26 C 0.4411(5) 0.6205(14) 0.3746(6) 0.225(11) Uani 1 1 d . . .
H26A H 0.4499 0.5917 0.3478 0.338 Uiso 1 1 calc R . .
H26B H 0.4634 0.6573 0.3937 0.338 Uiso 1 1 calc R . .
H26C H 0.4197 0.6753 0.3661 0.338 Uiso 1 1 calc R . .
C27 C 0.3074(4) 0.6054(14) 0.3863(6) 0.189(8) Uani 1 1 d . . .
H27A H 0.3160 0.6675 0.3690 0.284 Uiso 1 1 calc R . .
H27B H 0.2958 0.6361 0.4110 0.284 Uiso 1 1 calc R . .
H27C H 0.2876 0.5598 0.3671 0.284 Uiso 1 1 calc R . .
C28 C 0.3253(4) 0.4493(14) 0.4279(5) 0.186(8) Uani 1 1 d . . .
H28A H 0.3467 0.3978 0.4404 0.279 Uiso 1 1 calc R . .
H28B H 0.3048 0.4076 0.4080 0.279 Uiso 1 1 calc R . .
H28C H 0.3137 0.4827 0.4521 0.279 Uiso 1 1 calc R . .
C29 C 0.3475(7) 0.303(3) 0.2981(8) 0.34(3) Uani 1 1 d . . .
H29A H 0.3201 0.3278 0.2992 0.414 Uiso 1 1 calc R . .
H29B H 0.3463 0.2283 0.2835 0.414 Uiso 1 1 calc R . .
C30 C 0.3674(9) 0.386(3) 0.2729(7) 0.32(2) Uani 1 1 d . . .
H30A H 0.3543 0.3847 0.2413 0.379 Uiso 1 1 calc R . .
H30B H 0.3953 0.3625 0.2740 0.379 Uiso 1 1 calc R . .
C31 C 0.4090(4) 0.2384(10) 0.3493(4) 0.122(5) Uani 1 1 d . . .
H31A H 0.4203 0.2386 0.3810 0.184 Uiso 1 1 calc R . .
H31B H 0.4268 0.2782 0.3327 0.184 Uiso 1 1 calc R . .
H31C H 0.4055 0.1605 0.3387 0.184 Uiso 1 1 calc R . .
C32 C 0.3446(5) 0.2325(12) 0.3661(6) 0.183(8) Uani 1 1 d . . .
H32A H 0.3568 0.2271 0.3975 0.274 Uiso 1 1 calc R . .
H32B H 0.3407 0.1566 0.3534 0.274 Uiso 1 1 calc R . .
H32C H 0.3189 0.2706 0.3635 0.274 Uiso 1 1 calc R . .
C33 C 0.3971(4) 0.5666(17) 0.2747(5) 0.202(10) Uani 1 1 d . . .
H33A H 0.4007 0.6433 0.2867 0.303 Uiso 1 1 calc R . .
H33B H 0.3903 0.5699 0.2422 0.303 Uiso 1 1 calc R . .
H33C H 0.4218 0.5239 0.2832 0.303 Uiso 1 1 calc R . .
C34 C 0.3317(4) 0.5816(13) 0.2808(4) 0.149(6) Uani 1 1 d . . .
H34A H 0.3360 0.6542 0.2962 0.224 Uiso 1 1 calc R . .
H34B H 0.3091 0.5432 0.2899 0.224 Uiso 1 1 calc R . .
H34C H 0.3263 0.5943 0.2486 0.224 Uiso 1 1 calc R . .
C35 C 0.2228(2) 0.4179(7) 0.2652(3) 0.046(2) Uani 1 1 d . . .
H35 H 0.2134 0.4203 0.2927 0.055 Uiso 1 1 calc R . .
C36 C 0.2379(2) 0.3195(7) 0.2513(3) 0.055(2) Uani 1 1 d . . .
H36 H 0.2392 0.2540 0.2694 0.066 Uiso 1 1 calc R . .
C37 C 0.2511(3) 0.3158(8) 0.2111(3) 0.057(3) Uani 1 1 d . . .
H37 H 0.2613 0.2476 0.2011 0.069 Uiso 1 1 calc R . .
C38 C 0.2495(2) 0.4115(8) 0.1858(3) 0.051(2) Uani 1 1 d . . .
H38 H 0.2590 0.4094 0.1583 0.061 Uiso 1 1 calc R . .
C39 C 0.2347(2) 0.5092(7) 0.1991(3) 0.049(2) Uani 1 1 d . . .
H39 H 0.2335 0.5748 0.1811 0.059 Uiso 1 1 calc R . .
C40 C 0.2211(2) 0.5120(7) 0.2393(3) 0.048(2) Uani 1 1 d . . .
H40 H 0.2107 0.5800 0.2490 0.058 Uiso 1 1 calc R . .
C41 C 0.0779(5) 0.4040(9) 0.1844(4) 0.088(4) Uani 1 1 d . . .
H41 H 0.0669 0.3987 0.2109 0.106 Uiso 1 1 calc R . .
C42 C 0.0535(3) 0.4171(8) 0.1437(5) 0.077(3) Uani 1 1 d . . .
H42 H 0.0255 0.4188 0.1416 0.092 Uiso 1 1 calc R . .
C43 C 0.0704(3) 0.4276(8) 0.1067(4) 0.068(3) Uani 1 1 d . . .
H43 H 0.0539 0.4389 0.0786 0.082 Uiso 1 1 calc R . .
C44 C 0.1100(3) 0.4221(7) 0.1091(3) 0.061(3) Uani 1 1 d . . .
H44 H 0.1213 0.4288 0.0829 0.073 Uiso 1 1 calc R . .
C45 C 0.1336(3) 0.4070(8) 0.1488(5) 0.073(3) Uani 1 1 d . . .
H45 H 0.1615 0.4022 0.1504 0.087 Uiso 1 1 calc R . .
C46 C 0.1179(4) 0.3988(9) 0.1860(4) 0.082(4) Uani 1 1 d . . .
H46 H 0.1349 0.3892 0.2138 0.098 Uiso 1 1 calc R . .
C47 C 0.0000 0.2327(13) 0.2500 0.077(5) Uani 1 2 d S . .
H47 H 0.0000 0.3128 0.2500 0.093 Uiso 1 2 calc SR . .
C48 C 0.0177(3) 0.1791(12) 0.2865(4) 0.094(4) Uani 1 1 d . . .
H48 H 0.0300 0.2203 0.3118 0.113 Uiso 1 1 calc R . .
C49 C 0.0178(3) 0.0629(13) 0.2867(5) 0.106(5) Uani 1 1 d . . .
H49 H 0.0301 0.0223 0.3122 0.128 Uiso 1 1 calc R . .
C50 C 0.0000 0.0080(18) 0.2500 0.114(8) Uani 1 2 d S . .
H50 H 0.0000 -0.0721 0.2500 0.137 Uiso 1 2 calc SR . .
C20 C 0.0962(7) 0.300(2) 0.5089(7) 0.050(7) Uani 0.51(3) 1 d P A 1
H20A H 0.1179 0.2598 0.4988 0.075 Uiso 0.51(3) 1 calc PR A 1
H20B H 0.0880 0.2588 0.5337 0.075 Uiso 0.51(3) 1 calc PR A 1
H20C H 0.1050 0.3758 0.5189 0.075 Uiso 0.51(3) 1 calc PR A 1
C21 C 0.0267(8) 0.365(4) 0.4860(10) 0.132(19) Uani 0.51(3) 1 d P A 1
H21A H 0.0053 0.3726 0.4603 0.198 Uiso 0.51(3) 1 calc PR A 1
H21B H 0.0343 0.4403 0.4980 0.198 Uiso 0.51(3) 1 calc PR A 1
H21C H 0.0174 0.3196 0.5090 0.198 Uiso 0.51(3) 1 calc PR A 1
C22 C 0.0514(12) 0.185(2) 0.4531(8) 0.091(12) Uani 0.51(3) 1 d P A 1
H22A H 0.0285 0.1886 0.4290 0.136 Uiso 0.51(3) 1 calc PR A 1
H22B H 0.0450 0.1372 0.4771 0.136 Uiso 0.51(3) 1 calc PR A 1
H22C H 0.0741 0.1532 0.4418 0.136 Uiso 0.51(3) 1 calc PR A 1
C20A C 0.0964(7) 0.233(3) 0.4917(11) 0.077(11) Uani 0.49(3) 1 d P A 2
H20D H 0.1209 0.2769 0.4967 0.115 Uiso 0.49(3) 1 calc PR A 2
H20E H 0.0988 0.1711 0.4711 0.115 Uiso 0.49(3) 1 calc PR A 2
H20F H 0.0914 0.2022 0.5200 0.115 Uiso 0.49(3) 1 calc PR A 2
C21A C 0.0548(10) 0.396(2) 0.5078(9) 0.080(10) Uani 0.49(3) 1 d P A 2
H21D H 0.0784 0.4434 0.5159 0.120 Uiso 0.49(3) 1 calc PR A 2
H21E H 0.0495 0.3561 0.5342 0.120 Uiso 0.49(3) 1 calc PR A 2
H21F H 0.0321 0.4437 0.4959 0.120 Uiso 0.49(3) 1 calc PR A 2
C22A C 0.0254(7) 0.240(2) 0.4598(7) 0.057(8) Uani 0.49(3) 1 d P A 2
H22D H 0.0030 0.2903 0.4495 0.086 Uiso 0.49(3) 1 calc PR A 2
H22E H 0.0205 0.1984 0.4860 0.086 Uiso 0.49(3) 1 calc PR A 2
H22F H 0.0287 0.1873 0.4361 0.086 Uiso 0.49(3) 1 calc PR A 2

loop_
_atom_site_aniso_label
_atom_site_aniso_U_11
_atom_site_aniso_U_22
_atom_site_aniso_U_33
_atom_site_aniso_U_23
_atom_site_aniso_U_13
_atom_site_aniso_U_12
Al 0.0288(12) 0.0241(13) 0.0296(12) -0.0011(10) 0.0089(10) -0.0022(10)
Li 0.046(8) 0.034(8) 0.043(8) 0.004(7) 0.013(6) 0.010(7)
S1 0.0417(13) 0.0717(17) 0.0301(12) -0.0089(11) 0.0018(10) 0.0124(12)
S2 0.0486(13) 0.0268(11) 0.0526(13) -0.0027(11) 0.0257(11) 0.0008(10)
S3 0.0417(12) 0.0454(13) 0.0361(12) 0.0052(11) 0.0033(10) -0.0145(11)
Si1 0.0324(13) 0.0329(13) 0.0490(14) -0.0039(11) 0.0156(11) 0.0016(11)
Si2 0.0400(13) 0.0321(13) 0.0309(12) 0.0043(11) 0.0082(10) 0.0019(11)
Si3 0.0326(12) 0.0296(13) 0.0435(14) -0.0005(11) 0.0135(10) -0.0070(10)
N1 0.045(5) 0.045(5) 0.112(7) -0.006(5) -0.004(5) -0.005(4)
N2 0.098(7) 0.090(7) 0.103(7) 0.019(6) 0.070(6) 0.039(6)
N3 0.120(8) 0.046(6) 0.080(7) -0.015(5) -0.014(6) 0.022(6)
N4 0.113(8) 0.114(8) 0.044(5) 0.021(5) 0.025(5) 0.031(7)
C1 0.027(4) 0.023(4) 0.027(4) 0.002(3) 0.010(3) -0.001(3)
C2 0.034(5) 0.051(6) 0.064(6) 0.005(5) 0.018(4) 0.004(4)
C3 0.050(5) 0.066(6) 0.051(6) -0.027(5) 0.026(5) 0.001(5)
C4 0.056(6) 0.045(6) 0.081(7) -0.006(5) 0.022(5) 0.008(5)
C5 0.058(5) 0.045(5) 0.021(4) 0.005(4) 0.000(4) -0.002(4)
C6 0.053(6) 0.055(6) 0.052(6) 0.016(5) 0.004(5) 0.010(5)
C7 0.062(6) 0.046(5) 0.037(5) 0.001(4) 0.019(4) 0.009(5)
C8 0.037(5) 0.038(5) 0.055(5) 0.003(4) 0.014(4) -0.013(4)
C9 0.047(5) 0.051(6) 0.064(6) -0.018(5) 0.011(5) -0.021(5)
C10 0.050(5) 0.034(5) 0.081(7) 0.011(5) 0.025(5) 0.006(4)
C11 0.032(4) 0.045(5) 0.026(4) -0.002(4) -0.004(4) -0.008(4)
C12 0.036(5) 0.101(8) 0.054(6) 0.027(6) 0.000(4) -0.003(5)
C13 0.051(6) 0.065(7) 0.083(7) -0.001(6) 0.000(5) -0.005(5)
C14 0.056(6) 0.095(8) 0.042(5) -0.018(5) -0.010(5) -0.002(6)
C15 0.050(5) 0.018(4) 0.039(5) 0.001(4) 0.009(4) 0.011(4)
C16 0.083(7) 0.046(6) 0.083(7) -0.028(5) -0.010(6) 0.003(5)
C17 0.100(8) 0.050(6) 0.057(6) 0.014(5) 0.019(6) 0.016(6)
C18 0.096(8) 0.042(6) 0.084(7) -0.009(5) 0.050(6) 0.013(5)
C19 0.037(5) 0.047(6) 0.049(5) 0.012(5) 0.008(4) -0.016(4)
C23 0.123(14) 0.31(3) 0.24(2) -0.20(2) -0.103(15) 0.138(17)
C24 0.26(2) 0.181(17) 0.113(12) -0.120(13) 0.066(14) -0.062(17)
C25 0.059(7) 0.083(9) 0.165(12) 0.016(8) -0.020(8) 0.009(7)
C26 0.168(16) 0.176(17) 0.30(2) 0.137(17) -0.059(16) -0.119(14)
C27 0.121(12) 0.216(19) 0.25(2) 0.043(16) 0.094(13) 0.101(13)
C28 0.129(12) 0.24(2) 0.226(17) 0.119(16) 0.143(13) 0.061(13)
C29 0.17(2) 0.65(7) 0.21(3) -0.36(4) 0.025(19) -0.12(3)
C30 0.31(4) 0.52(6) 0.136(19) -0.21(3) 0.08(2) -0.02(4)
C31 0.116(11) 0.067(9) 0.182(14) -0.048(9) 0.018(10) 0.003(8)
C32 0.23(2) 0.107(13) 0.23(2) -0.048(13) 0.081(17) -0.075(14)
C33 0.137(13) 0.32(3) 0.178(16) 0.156(17) 0.102(13) 0.062(15)
C34 0.122(11) 0.225(18) 0.092(10) 0.021(11) -0.007(9) 0.073(13)
C35 0.047(5) 0.045(6) 0.051(6) -0.008(5) 0.027(4) -0.001(4)
C36 0.063(6) 0.046(6) 0.062(6) 0.010(5) 0.027(5) 0.012(5)
C37 0.067(7) 0.042(6) 0.067(7) -0.007(5) 0.021(5) 0.019(5)
C38 0.042(5) 0.068(7) 0.044(5) 0.003(5) 0.013(4) 0.003(5)
C39 0.036(5) 0.045(6) 0.068(6) 0.021(5) 0.009(5) 0.000(4)
C40 0.049(5) 0.034(5) 0.067(6) -0.005(5) 0.024(5) 0.000(4)
C41 0.133(12) 0.060(8) 0.088(10) -0.021(7) 0.066(9) -0.002(8)
C42 0.056(7) 0.052(7) 0.126(11) -0.007(7) 0.024(8) 0.012(5)
C43 0.067(8) 0.051(7) 0.083(8) 0.010(6) 0.000(6) 0.005(5)
C44 0.069(7) 0.048(6) 0.074(8) -0.017(5) 0.034(6) -0.013(5)
C45 0.052(6) 0.042(6) 0.114(10) -0.022(7) -0.017(7) -0.006(5)
C46 0.128(12) 0.064(8) 0.044(7) -0.007(6) -0.012(7) 0.000(8)
C47 0.049(10) 0.050(10) 0.135(16) 0.000 0.020(10) 0.000
C48 0.049(7) 0.096(10) 0.131(12) 0.000(9) -0.006(7) -0.011(7)
C49 0.044(8) 0.122(13) 0.155(15) 0.070(11) 0.019(8) 0.030(8)
C50 0.060(14) 0.094(16) 0.19(3) 0.000 0.031(15) 0.000
C20 0.071(14) 0.044(15) 0.034(12) 0.018(10) 0.007(11) -0.032(13)
C21 0.047(18) 0.26(5) 0.10(2) 0.09(3) 0.054(18) 0.03(3)
C22 0.13(3) 0.059(18) 0.076(16) 0.016(13) -0.018(17) -0.053(18)
C20A 0.031(12) 0.10(3) 0.09(2) 0.07(2) -0.009(14) -0.006(16)
C21A 0.07(2) 0.10(2) 0.080(18) -0.003(15) 0.044(16) -0.029(18)
C22A 0.047(15) 0.062(18) 0.068(14) 0.008(13) 0.026(12) -0.021(13)

loop_
_atom_type_symbol
_atom_type_description
_atom_type_scat_dispersion_real
_atom_type_scat_dispersion_imag
_atom_type_scat_source
C C 0.0033 0.0016 'International Tables Vol C Tables 4.2.6.8 and 6.1.1.4'
H H 0.0000 0.0000 'International Tables Vol C Tables 4.2.6.8 and 6.1.1.4'
N N 0.0061 0.0033 'International Tables Vol C Tables 4.2.6.8 and 6.1.1.4'
S S 0.1246 0.1234 'International Tables Vol C Tables 4.2.6.8 and 6.1.1.4'
Si Si 0.0817 0.0704 'International Tables Vol C Tables 4.2.6.8 and 6.1.1.4'
Al Al 0.0645 0.0514 'International Tables Vol C Tables 4.2.6.8 and 6.1.1.4'
Li Li -0.0003 0.0001 'International Tables Vol C Tables 4.2.6.8 and 6.1.1.4'

loop_
_geom_angle_atom_site_label_1
_geom_angle_atom_site_label_2
_geom_angle_atom_site_label_3
_geom_angle
_geom_angle_site_symmetry_1
_geom_angle_site_symmetry_3
_geom_angle_publ_flag
C1 Al S3 106.2(2) . . ?
C1 Al S1 107.8(2) . . ?
S3 Al S1 111.27(11) . . ?
C1 Al S2 108.7(2) . . ?
S3 Al S2 110.07(11) . . ?
S1 Al S2 112.58(12) . . ?
N4 Li N1 116.6(7) . . ?
N4 Li N3 91.3(6) . . ?
N1 Li N3 119.4(7) . . ?
N4 Li N2 122.6(7) . . ?
N1 Li N2 90.4(6) . . ?
N3 Li N2 119.4(7) . . ?
C11 S1 Al 121.0(2) . . ?
C15 S2 Al 116.8(3) . . ?
C19 S3 Al 121.4(3) . . ?
C2 Si1 C3 103.7(4) . . ?
C2 Si1 C1 115.3(3) . . ?
C3 Si1 C1 114.9(3) . . ?
C2 Si1 C4 103.7(4) . . ?
C3 Si1 C4 103.7(4) . . ?
C1 Si1 C4 114.1(3) . . ?
C5 Si2 C1 115.0(3) . . ?
C5 Si2 C7 103.9(4) . . ?
C1 Si2 C7 115.1(3) . . ?
C5 Si2 C6 103.6(3) . . ?
C1 Si2 C6 114.4(3) . . ?
C7 Si2 C6 103.4(4) . . ?
C8 Si3 C10 103.5(3) . . ?
C8 Si3 C9 105.6(4) . . ?
C10 Si3 C9 103.1(4) . . ?
C8 Si3 C1 114.2(3) . . ?
C10 Si3 C1 113.6(3) . . ?
C9 Si3 C1 115.6(3) . . ?
C23 N1 C25 103.7(10) . . ?
C23 N1 C26 112.3(13) . . ?
C25 N1 C26 110.3(10) . . ?
C23 N1 Li 102.5(9) . . ?
C25 N1 Li 121.0(7) . . ?
C26 N1 Li 106.9(8) . . ?
C28 N2 C27 105.2(10) . . ?
C28 N2 C24 109.6(12) . . ?
C27 N2 C24 113.9(13) . . ?
C28 N2 Li 111.1(9) . . ?
C27 N2 Li 118.4(9) . . ?
C24 N2 Li 98.6(8) . . ?
C32 N3 C29 103.2(15) . . ?
C32 N3 C31 107.4(10) . . ?
C29 N3 C31 119.1(14) . . ?
C32 N3 Li 114.9(9) . . ?
C29 N3 Li 100.0(16) . . ?
C31 N3 Li 112.2(8) . . ?
C33 N4 C34 107.3(11) . . ?
C33 N4 C30 102.9(13) . . ?
C34 N4 C30 120.7(15) . . ?
C33 N4 Li 119.5(10) . . ?
C34 N4 Li 110.6(8) . . ?
C30 N4 Li 96.2(12) . . ?
Si2 C1 Si1 109.8(3) . . ?
Si2 C1 Si3 109.1(3) . . ?
Si1 C1 Si3 109.0(3) . . ?
Si2 C1 Al 110.5(3) . . ?
Si1 C1 Al 109.4(3) . . ?
Si3 C1 Al 109.0(3) . . ?
C12 C11 C14 109.4(7) . . ?
C12 C11 C13 108.6(7) . . ?
C14 C11 C13 110.1(7) . . ?
C12 C11 S1 112.3(5) . . ?
C14 C11 S1 105.4(5) . . ?
C13 C11 S1 110.9(5) . . ?
C16 C15 C17 109.6(7) . . ?
C16 C15 C18 110.6(7) . . ?
C17 C15 C18 109.0(7) . . ?
C16 C15 S2 111.5(5) . . ?
C17 C15 S2 111.4(6) . . ?
C18 C15 S2 104.6(5) . . ?
C20 C19 C22A 132.0(13) . . ?
C20 C19 C21 112.0(16) . . ?
C22A C19 C21 68.2(14) . . ?
C20 C19 C20A 37.0(12) . . ?
C22A C19 C20A 109.7(14) . . ?
C21 C19 C20A 138.5(15) . . ?
C20 C19 C21A 73.0(13) . . ?
C22A C19 C21A 107.8(12) . . ?
C21 C19 C21A 43.2(13) . . ?
C20A C19 C21A 108.4(16) . . ?
C20 C19 C22 108.1(12) . . ?
C22A C19 C22 43.7(11) . . ?
C21 C19 C22 111.4(17) . . ?
C20A C19 C22 73.3(14) . . ?
C21A C19 C22 143.9(15) . . ?
C20 C19 S3 115.4(9) . . ?
C22A C19 S3 109.4(10) . . ?
C21 C19 S3 107.0(10) . . ?
C20A C19 S3 112.0(11) . . ?
C21A C19 S3 109.3(10) . . ?
C22 C19 S3 102.6(10) . . ?
N1 C23 C24 121.1(13) . . ?
C23 C24 N2 118.4(12) . . ?
N3 C29 C30 107.8(19) . . ?
C29 C30 N4 113.0(18) . . ?
C40 C35 C36 119.9(8) . . ?
C35 C36 C37 120.0(8) . . ?
C38 C37 C36 119.2(8) . . ?
C39 C38 C37 121.3(8) . . ?
C38 C39 C40 119.1(8) . . ?
C35 C40 C39 120.4(8) . . ?
C46 C41 C42 118.9(11) . . ?
C43 C42 C41 118.8(10) . . ?
C44 C43 C42 121.0(10) . . ?
C43 C44 C45 120.0(10) . . ?
C46 C45 C44 120.3(10) . . ?
C45 C46 C41 120.9(11) . . ?
C48 C47 C48 123.1(17) . 6_556 ?
C47 C48 C49 118.8(14) . . ?
C50 C49 C48 118.6(16) . . ?
C49 C50 C49 122(2) 6_556 . ?

loop_
_geom_bond_atom_site_label_1
_geom_bond_atom_site_label_2
_geom_bond_distance
_geom_bond_site_symmetry_2
_geom_bond_publ_flag
Al C1 2.090(7) . ?
Al S3 2.289(3) . ?
Al S1 2.291(3) . ?
Al S2 2.293(3) . ?
Li N4 2.076(14) . ?
Li N1 2.090(15) . ?
Li N3 2.111(15) . ?
Li N2 2.112(14) . ?
S1 C11 1.846(7) . ?
S2 C15 1.858(7) . ?
S3 C19 1.842(8) . ?
Si1 C2 1.869(7) . ?
Si1 C3 1.869(8) . ?
Si1 C1 1.883(7) . ?
Si1 C4 1.893(8) . ?
Si2 C5 1.876(7) . ?
Si2 C1 1.879(7) . ?
Si2 C7 1.886(7) . ?
Si2 C6 1.893(8) . ?
Si3 C8 1.877(7) . ?
Si3 C10 1.882(8) . ?
Si3 C9 1.884(8) . ?
Si3 C1 1.897(7) . ?
N1 C23 1.372(19) . ?
N1 C25 1.437(11) . ?
N1 C26 1.448(14) . ?
N2 C28 1.426(14) . ?
N2 C27 1.431(14) . ?
N2 C24 1.532(16) . ?
N3 C32 1.437(15) . ?
N3 C29 1.44(3) . ?
N3 C31 1.478(13) . ?
N4 C33 1.407(15) . ?
N4 C34 1.432(13) . ?
N4 C30 1.62(3) . ?
C11 C12 1.512(10) . ?
C11 C14 1.517(10) . ?
C11 C13 1.520(11) . ?
C15 C16 1.500(10) . ?
C15 C17 1.517(10) . ?
C15 C18 1.529(10) . ?
C19 C20 1.49(2) . ?
C19 C22A 1.49(2) . ?
C19 C21 1.51(2) . ?
C19 C20A 1.52(2) . ?
C19 C21A 1.56(2) . ?
C19 C22 1.59(2) . ?
C23 C24 1.421(19) . ?
C29 C30 1.48(4) . ?
C35 C40 1.362(10) . ?
C35 C36 1.372(10) . ?
C36 C37 1.381(11) . ?
C37 C38 1.369(11) . ?
C38 C39 1.357(11) . ?
C39 C40 1.384(10) . ?
C41 C46 1.365(14) . ?
C41 C42 1.382(14) . ?
C42 C43 1.359(13) . ?
C43 C44 1.348(12) . ?
C44 C45 1.348(12) . ?
C45 C46 1.340(14) . ?
C47 C48 1.334(13) . ?
C47 C48 1.334(13) 6_556 ?
C48 C49 1.379(16) . ?
C49 C50 1.348(16) . ?
C50 C49 1.348(16) 6_556 ?
